data_2227366
loop_
_publ_author_name
'Kong, Lingqian'
'Qiao, Yan'
'Gao, Zhiqing'
'Ju, Xiuping'

_publ_section_title
;
 1,5-Bis(1-phenylethylidene)carbonohydrazide
;
_journal_coeditor_code CV2776
_journal_issue 11
_journal_name_full 'Acta Crystallographica Section E'
_journal_page_first o2901
_journal_paper_doi 10.1107/S1600536810042121
_journal_volume 66
_journal_year 2010
_chemical_formula_iupac 'C17 H18 N4 O'
_chemical_formula_moiety 'C17 H18 N4 O'
_chemical_formula_sum 'C17 H18 N4 O'
_chemical_formula_weight 294.35
_chemical_name_systematic
;
1,5-Bis(1-phenylethylidene)carbonohydrazide
;
_space_group_IT_number 13
_symmetry_cell_setting monoclinic
_symmetry_space_group_name_Hall '-P 2yac'
_symmetry_space_group_name_H-M 'P 1 2/n 1'
_atom_sites_solution_hydrogens geom
_atom_sites_solution_primary direct
_atom_sites_solution_secondary difmap
_audit_creation_method SHELXL-97
_cell_angle_alpha 90.00
_cell_angle_beta 104.6810(10)
_cell_angle_gamma 90.00
_cell_formula_units_Z 4
_cell_length_a 12.9393(12)
_cell_length_b 5.4858(5)
_cell_length_c 22.703(2)
_cell_measurement_reflns_used 1233
_cell_measurement_temperature 298(2)
_cell_measurement_theta_max 21.150
_cell_measurement_theta_min 2.845
_cell_volume 1558.9(2)
_computing_cell_refinement 'SAINT (Bruker, 2007)'
_computing_data_collection 'SMART (Bruker, 2007)'
_computing_data_reduction 'SAINT (Bruker, 2007)'
_computing_molecular_graphics 'SHELXTL (Sheldrick, 2008)'
_computing_publication_material 'SHELXTL (Sheldrick, 2008)'
_computing_structure_refinement 'SHELXL97 (Sheldrick, 2008)'
_computing_structure_solution 'SHELXS97 (Sheldrick, 2008)'
_diffrn_ambient_temperature 298(2)
_diffrn_measured_fraction_theta_full 0.997
_diffrn_measured_fraction_theta_max 0.997
_diffrn_measurement_device_type 'Bruker SMART APEX CCD area-detector'
_diffrn_measurement_method 'phi and omega scans'
_diffrn_radiation_monochromator graphite
_diffrn_radiation_source 'fine-focus sealed tube'
_diffrn_radiation_type MoK\a
_diffrn_radiation_wavelength 0.71073
_diffrn_reflns_av_R_equivalents 0.0481
_diffrn_reflns_av_sigmaI/netI 0.0559
_diffrn_reflns_limit_h_max 15
_diffrn_reflns_limit_h_min -15
_diffrn_reflns_limit_k_max 6
_diffrn_reflns_limit_k_min -6
_diffrn_reflns_limit_l_max 16
_diffrn_reflns_limit_l_min -26
_diffrn_reflns_number 7406
_diffrn_reflns_theta_full 25.02
_diffrn_reflns_theta_max 25.02
_diffrn_reflns_theta_min 2.85
_exptl_absorpt_coefficient_mu 0.082
_exptl_absorpt_correction_T_max 0.9799
_exptl_absorpt_correction_T_min 0.9604
_exptl_absorpt_correction_type multi-scan
_exptl_absorpt_process_details '(SADABS; Sheldrick, 1996)'
_exptl_crystal_colour colourless
_exptl_crystal_density_diffrn 1.254
_exptl_crystal_density_method 'not measured'
_exptl_crystal_description block
_exptl_crystal_F_000 624
_exptl_crystal_size_max 0.50
_exptl_crystal_size_mid 0.31
_exptl_crystal_size_min 0.25
_refine_diff_density_max 0.180
_refine_diff_density_min -0.128
_refine_ls_extinction_method none
_refine_ls_goodness_of_fit_ref 0.896
_refine_ls_hydrogen_treatment constr
_refine_ls_matrix_type full
_refine_ls_number_parameters 201
_refine_ls_number_reflns 2757
_refine_ls_number_restraints 1
_refine_ls_restrained_S_all 0.903
_refine_ls_R_factor_all 0.1066
_refine_ls_R_factor_gt 0.0490
_refine_ls_shift/su_max 0.000
_refine_ls_shift/su_mean 0.000
_refine_ls_structure_factor_coef Fsqd
_refine_ls_weighting_details 'calc w=1/[\s^2^(Fo^2^)+(0.0747P)^2^] where P=(Fo^2^+2Fc^2^)/3'
_refine_ls_weighting_scheme calc
_refine_ls_wR_factor_gt 0.1250
_refine_ls_wR_factor_ref 0.1481
_reflns_number_gt 1389
_reflns_number_total 2757
_reflns_threshold_expression I>2sigma(I)
_cod_data_source_file cv2776.cif
_cod_data_source_block I
_cod_original_sg_symbol_H-M 'P 2/n'
_cod_database_code 2227366
_cod_database_fobs_code 2227366

loop_
_symmetry_equiv_pos_as_xyz
'x, y, z'
'-x+1/2, y, -z+1/2'
'-x, -y, -z'
'x-1/2, -y, z-1/2'

loop_
_atom_site_type_symbol
_atom_site_label
_atom_site_fract_x
_atom_site_fract_y
_atom_site_fract_z
_atom_site_U_iso_or_equiv
_atom_site_adp_type
_atom_site_calc_flag
_atom_site_refinement_flags
_atom_site_occupancy
_atom_site_disorder_assembly
_atom_site_disorder_group
O O5 0.86754(12) 0.0739(3) 0.46156(9) 0.0764(6) Uani d . 1 . .
N N1 0.96224(16) 0.4666(4) 0.58368(10) 0.0631(6) Uani d . 1 . .
N N2 0.96359(15) 0.2825(4) 0.54321(10) 0.0679(6) Uani d . 1 . .
H H2 1.0196 0.1938 0.5466 0.082 Uiso calc RD 1 . .
N N3 0.79610(14) 0.4095(4) 0.49611(9) 0.0668(6) Uani d . 1 . .
H H3 0.8087 0.5299 0.5212 0.080 Uiso calc R 1 . .
N N4 0.69764(15) 0.3902(4) 0.45574(9) 0.0596(6) Uani d . 1 . .
C C1 0.87369(18) 0.2428(5) 0.49730(13) 0.0614(7) Uani d . 1 . .
C C2 0.63193(18) 0.5649(4) 0.45685(10) 0.0542(6) Uani d . 1 . .
C C3 0.65842(18) 0.7846(5) 0.49701(13) 0.0795(8) Uani d . 1 . .
H H3A 0.6503 0.7461 0.5368 0.119 Uiso calc R 1 . .
H H3B 0.6111 0.9157 0.4800 0.119 Uiso calc R 1 . .
H H3C 0.7309 0.8329 0.5000 0.119 Uiso calc R 1 . .
C C4 0.52443(18) 0.5423(5) 0.41536(11) 0.0551(6) Uani d . 1 . .
C C5 0.4445(2) 0.7041(6) 0.41690(14) 0.0928(10) Uani d . 1 . .
H H5 0.4592 0.8337 0.4442 0.111 Uiso calc R 1 . .
C C6 0.3434(2) 0.6811(7) 0.37943(17) 0.1109(12) Uani d . 1 . .
H H6 0.2909 0.7936 0.3818 0.133 Uiso calc R 1 . .
C C7 0.3200(2) 0.4948(7) 0.33899(14) 0.0934(10) Uani d . 1 . .
H H7 0.2518 0.4792 0.3133 0.112 Uiso calc R 1 . .
C C8 0.3977(2) 0.3314(6) 0.33648(14) 0.1002(11) Uani d . 1 . .
H H8 0.3828 0.2028 0.3089 0.120 Uiso calc R 1 . .
C C9 0.4984(2) 0.3561(6) 0.37467(13) 0.0836(9) Uani d . 1 . .
H H9 0.5503 0.2416 0.3726 0.100 Uiso calc R 1 . .
C C10 1.04459(19) 0.5073(5) 0.62766(12) 0.0618(7) Uani d . 1 . .
C C11 1.14821(18) 0.3686(5) 0.63824(12) 0.0783(8) Uani d . 1 . .
H H11A 1.1447 0.2260 0.6622 0.117 Uiso calc R 1 . .
H H11B 1.2060 0.4706 0.6595 0.117 Uiso calc R 1 . .
H H11C 1.1600 0.3207 0.5998 0.117 Uiso calc RD 1 . .
C C12 1.03396(18) 0.7066(5) 0.66970(11) 0.0613(7) Uani d . 1 . .
C C13 0.9504(2) 0.8704(6) 0.65627(13) 0.0774(8) Uani d . 1 . .
H H13 0.8986 0.8551 0.6197 0.093 Uiso calc R 1 . .
C C14 0.9416(2) 1.0546(6) 0.69527(16) 0.0880(9) Uani d . 1 . .
H H14 0.8835 1.1601 0.6853 0.106 Uiso calc R 1 . .
C C15 1.0179(3) 1.0851(6) 0.74911(15) 0.0845(9) Uani d . 1 . .
H H15 1.0131 1.2126 0.7753 0.101 Uiso calc R 1 . .
C C16 1.1002(2) 0.9256(7) 0.76324(14) 0.0906(10) Uani d . 1 . .
H H16 1.1521 0.9426 0.7998 0.109 Uiso calc R 1 . .
C C17 1.1083(2) 0.7385(6) 0.72431(14) 0.0815(9) Uani d . 1 . .
H H17 1.1655 0.6309 0.7352 0.098 Uiso calc R 1 . .

loop_
_atom_site_aniso_label
_atom_site_aniso_U_11
_atom_site_aniso_U_22
_atom_site_aniso_U_33
_atom_site_aniso_U_12
_atom_site_aniso_U_13
_atom_site_aniso_U_23
O5 0.0605(11) 0.0704(14) 0.0975(14) 0.0118(9) 0.0187(10) -0.0167(11)
N1 0.0542(12) 0.0619(15) 0.0726(14) 0.0052(11) 0.0148(11) 0.0028(12)
N2 0.0497(12) 0.0686(16) 0.0815(15) 0.0129(11) 0.0094(12) 0.0009(13)
N3 0.0482(12) 0.0621(15) 0.0854(15) 0.0119(11) 0.0083(11) -0.0128(12)
N4 0.0495(11) 0.0583(14) 0.0715(13) 0.0102(10) 0.0163(10) -0.0017(11)
C1 0.0501(15) 0.0579(19) 0.0787(18) 0.0091(14) 0.0209(14) 0.0069(15)
C2 0.0537(14) 0.0501(17) 0.0622(15) 0.0050(12) 0.0208(13) 0.0021(13)
C3 0.0647(16) 0.064(2) 0.105(2) 0.0061(14) 0.0140(15) -0.0156(17)
C4 0.0546(14) 0.0531(17) 0.0595(15) 0.0097(12) 0.0178(12) 0.0005(13)
C5 0.0669(18) 0.080(2) 0.120(2) 0.0188(16) 0.0031(18) -0.0300(19)
C6 0.069(2) 0.109(3) 0.139(3) 0.0329(19) -0.003(2) -0.027(3)
C7 0.0665(18) 0.113(3) 0.089(2) 0.014(2) -0.0036(16) -0.011(2)
C8 0.086(2) 0.109(3) 0.093(2) 0.022(2) -0.0016(19) -0.032(2)
C9 0.0678(18) 0.093(2) 0.0825(19) 0.0223(16) 0.0058(16) -0.0227(19)
C10 0.0493(14) 0.0676(19) 0.0676(17) 0.0015(13) 0.0133(14) 0.0164(15)
C11 0.0550(14) 0.091(2) 0.0872(19) 0.0137(15) 0.0146(14) 0.0071(17)
C12 0.0480(14) 0.0679(19) 0.0677(17) -0.0023(13) 0.0139(13) 0.0092(15)
C13 0.0674(17) 0.076(2) 0.083(2) 0.0100(16) 0.0071(15) 0.0017(18)
C14 0.079(2) 0.081(2) 0.104(2) 0.0140(17) 0.023(2) -0.001(2)
C15 0.083(2) 0.082(2) 0.094(2) -0.0121(18) 0.0339(19) -0.0083(19)
C16 0.0691(19) 0.116(3) 0.083(2) -0.004(2) 0.0131(17) -0.006(2)
C17 0.0582(16) 0.095(2) 0.087(2) 0.0092(16) 0.0111(16) -0.0002(19)

loop_
_atom_type_symbol
_atom_type_description
_atom_type_scat_dispersion_real
_atom_type_scat_dispersion_imag
_atom_type_scat_source
C C 0.0033 0.0016 'International Tables Vol C Tables 4.2.6.8 and 6.1.1.4'
H H 0.0000 0.0000 'International Tables Vol C Tables 4.2.6.8 and 6.1.1.4'
N N 0.0061 0.0033 'International Tables Vol C Tables 4.2.6.8 and 6.1.1.4'
O O 0.0106 0.0060 'International Tables Vol C Tables 4.2.6.8 and 6.1.1.4'

loop_
_geom_angle_atom_site_label_1
_geom_angle_atom_site_label_2
_geom_angle_atom_site_label_3
_geom_angle_site_symmetry_1
_geom_angle_site_symmetry_3
_geom_angle
_geom_angle_publ_flag
C10 N1 N2 . . 120.1(2) ?
C1 N2 N1 . . 118.4(2) ?
C1 N2 H2 . . 120.8 ?
N1 N2 H2 . . 120.8 ?
C1 N3 N4 . . 121.3(2) ?
C1 N3 H3 . . 119.3 ?
N4 N3 H3 . . 119.3 ?
C2 N4 N3 . . 115.9(2) ?
O5 C1 N3 . . 125.2(2) ?
O5 C1 N2 . . 121.8(2) ?
N3 C1 N2 . . 113.0(3) ?
N4 C2 C4 . . 116.5(2) ?
N4 C2 C3 . . 124.2(2) ?
C4 C2 C3 . . 119.3(2) ?
C2 C3 H3A . . 109.5 ?
C2 C3 H3B . . 109.5 ?
H3A C3 H3B . . 109.5 ?
C2 C3 H3C . . 109.5 ?
H3A C3 H3C . . 109.5 ?
H3B C3 H3C . . 109.5 ?
C9 C4 C5 . . 116.4(2) ?
C9 C4 C2 . . 121.9(2) ?
C5 C4 C2 . . 121.7(2) ?
C4 C5 C6 . . 122.1(3) ?
C4 C5 H5 . . 119.0 ?
C6 C5 H5 . . 119.0 ?
C7 C6 C5 . . 120.2(3) ?
C7 C6 H6 . . 119.9 ?
C5 C6 H6 . . 119.9 ?
C6 C7 C8 . . 119.0(3) ?
C6 C7 H7 . . 120.5 ?
C8 C7 H7 . . 120.5 ?
C7 C8 C9 . . 120.1(3) ?
C7 C8 H8 . . 120.0 ?
C9 C8 H8 . . 120.0 ?
C4 C9 C8 . . 122.2(3) ?
C4 C9 H9 . . 118.9 ?
C8 C9 H9 . . 118.9 ?
N1 C10 C12 . . 115.9(2) ?
N1 C10 C11 . . 124.5(3) ?
C12 C10 C11 . . 119.6(2) ?
C10 C11 H11A . . 109.5 ?
C10 C11 H11B . . 109.5 ?
H11A C11 H11B . . 109.5 ?
C10 C11 H11C . . 109.5 ?
H11A C11 H11C . . 109.5 ?
H11B C11 H11C . . 109.5 ?
C17 C12 C13 . . 116.5(3) ?
C17 C12 C10 . . 121.2(2) ?
C13 C12 C10 . . 122.3(2) ?
C14 C13 C12 . . 121.8(3) ?
C14 C13 H13 . . 119.1 ?
C12 C13 H13 . . 119.1 ?
C13 C14 C15 . . 120.5(3) ?
C13 C14 H14 . . 119.7 ?
C15 C14 H14 . . 119.7 ?
C16 C15 C14 . . 118.5(3) ?
C16 C15 H15 . . 120.7 ?
C14 C15 H15 . . 120.7 ?
C15 C16 C17 . . 120.9(3) ?
C15 C16 H16 . . 119.5 ?
C17 C16 H16 . . 119.5 ?
C12 C17 C16 . . 121.7(3) ?
C12 C17 H17 . . 119.2 ?
C16 C17 H17 . . 119.2 ?

loop_
_geom_bond_atom_site_label_1
_geom_bond_atom_site_label_2
_geom_bond_site_symmetry_2
_geom_bond_distance
_geom_bond_publ_flag
O5 C1 . 1.221(3) ?
N1 C10 . 1.282(3) ?
N1 N2 . 1.368(3) ?
N2 C1 . 1.368(3) ?
N2 H2 . 0.8600 ?
N3 C1 . 1.353(3) ?
N3 N4 . 1.372(2) ?
N3 H3 . 0.8600 ?
N4 C2 . 1.286(3) ?
C2 C4 . 1.474(3) ?
C2 C3 . 1.498(3) ?
C3 H3A . 0.9600 ?
C3 H3B . 0.9600 ?
C3 H3C . 0.9600 ?
C4 C9 . 1.361(3) ?
C4 C5 . 1.370(3) ?
C5 C6 . 1.374(4) ?
C5 H5 . 0.9300 ?
C6 C7 . 1.356(4) ?
C6 H6 . 0.9300 ?
C7 C8 . 1.358(4) ?
C7 H7 . 0.9300 ?
C8 C9 . 1.377(3) ?
C8 H8 . 0.9300 ?
C9 H9 . 0.9300 ?
C10 C12 . 1.480(4) ?
C10 C11 . 1.507(3) ?
C11 H11A . 0.9600 ?
C11 H11B . 0.9600 ?
C11 H11C . 0.9600 ?
C12 C17 . 1.374(3) ?
C12 C13 . 1.379(3) ?
C13 C14 . 1.367(4) ?
C13 H13 . 0.9300 ?
C14 C15 . 1.373(4) ?
C14 H14 . 0.9300 ?
C15 C16 . 1.353(4) ?
C15 H15 . 0.9300 ?
C16 C17 . 1.376(4) ?
C16 H16 . 0.9300 ?
C17 H17 . 0.9300 ?

loop_
_geom_hbond_atom_site_label_D
_geom_hbond_atom_site_label_H
_geom_hbond_atom_site_label_A
_geom_hbond_site_symmetry_A
_geom_hbond_distance_DH
_geom_hbond_distance_HA
_geom_hbond_distance_DA
_geom_hbond_angle_DHA
C3 H3C O5 1_565 0.96 2.53 3.405(3) 151.0
N2 H2 O5 3_756 0.86 2.11 2.955(3) 166.3

loop_
_cod_related_entry_id
_cod_related_entry_database
_cod_related_entry_code
1 ChemSpider 30656209
